data_7014780
loop_
_publ_author_name
'Cross, Warren B.'
'Daly, Christopher G.'
'Ackerman, Rachel L.'
'George, Ian R.'
'Singh, Kuldip'

_publ_section_title
;
 N-heterocyclic carbene tethered amido complexes of palladium and
 platinum.
;
_journal_issue 2
_journal_name_full 'Dalton transactions (Cambridge, England : 2003)'
_journal_page_first 495
_journal_page_last 505
_journal_paper_doi 10.1039/c0dt01149e
_journal_volume 40
_journal_year 2011
_chemical_formula_moiety 'C29 H36 I2 N4 Pd,0.5(C H2 Cl2),1.5C H3.5'
_chemical_formula_sum 'C31 H40.5 Cl I2 N4 Pd'
_chemical_formula_weight 864.82
_chemical_name_common '[C,NH]PdI2py (10)'
_chemical_name_systematic
;
?
;
_space_group_IT_number 2
_symmetry_cell_setting triclinic
_symmetry_space_group_name_Hall '-P 1'
_symmetry_space_group_name_H-M 'P -1'
_atom_sites_solution_hydrogens geom
_atom_sites_solution_primary direct
_atom_sites_solution_secondary difmap
_audit_creation_method SHELXL-97
_cell_angle_alpha 73.804(12)
_cell_angle_beta 73.014(12)
_cell_angle_gamma 64.088(12)
_cell_formula_units_Z 4
_cell_length_a 13.616(9)
_cell_length_b 15.293(10)
_cell_length_c 18.724(13)
_cell_measurement_reflns_used 888
_cell_measurement_temperature 150(2)
_cell_measurement_theta_max 25.898
_cell_measurement_theta_min 2.668
_cell_volume 3302(4)
_computing_cell_refinement 'Bruker SMART'
_computing_data_collection 'Bruker SMART'
_computing_data_reduction 'Bruker SHELXTL'
_computing_molecular_graphics 'Bruker SHELXTL'
_computing_publication_material 'Bruker SHELXTL'
_computing_structure_refinement 'SHELXL-97 (Sheldrick, 1997)'
_computing_structure_solution 'SHELXS-97 (Sheldrick, 1990)'
_diffrn_ambient_temperature 150(2)
_diffrn_measured_fraction_theta_full 0.986
_diffrn_measured_fraction_theta_max 0.986
_diffrn_measurement_device_type 'Bruker Apex 2000 CCD area detector'
_diffrn_measurement_method 'phi and omega scans'
_diffrn_radiation_monochromator graphite
_diffrn_radiation_source 'fine-focus sealed tube'
_diffrn_radiation_type MoK\a
_diffrn_radiation_wavelength 0.71073
_diffrn_reflns_av_R_equivalents 0.0875
_diffrn_reflns_av_sigmaI/netI 0.1003
_diffrn_reflns_limit_h_max 16
_diffrn_reflns_limit_h_min -16
_diffrn_reflns_limit_k_max 18
_diffrn_reflns_limit_k_min -18
_diffrn_reflns_limit_l_max 22
_diffrn_reflns_limit_l_min -23
_diffrn_reflns_number 25832
_diffrn_reflns_theta_full 26.00
_diffrn_reflns_theta_max 26.00
_diffrn_reflns_theta_min 1.70
_exptl_absorpt_coefficient_mu 2.539
_exptl_absorpt_correction_T_max 0.831
_exptl_absorpt_correction_T_min 0.455
_exptl_absorpt_correction_type empirical
_exptl_absorpt_process_details
;
absorption correction based on 11369 reflections(SADABS);Rint 0.1949 before
correction and 0.0702 after.
;
_exptl_crystal_colour yellow
_exptl_crystal_density_diffrn 1.740
_exptl_crystal_density_method 'not measured'
_exptl_crystal_description block
_exptl_crystal_F_000 1694
_exptl_crystal_size_max 0.20
_exptl_crystal_size_mid 0.20
_exptl_crystal_size_min 0.13
_refine_diff_density_max 2.244
_refine_diff_density_min -0.858
_refine_diff_density_rms 0.186
_refine_ls_extinction_method none
_refine_ls_goodness_of_fit_ref 0.952
_refine_ls_hydrogen_treatment constr
_refine_ls_matrix_type full
_refine_ls_number_parameters 661
_refine_ls_number_reflns 12785
_refine_ls_number_restraints 0
_refine_ls_restrained_S_all 0.952
_refine_ls_R_factor_all 0.0825
_refine_ls_R_factor_gt 0.0589
_refine_ls_shift/su_max 0.001
_refine_ls_shift/su_mean 0.000
_refine_ls_structure_factor_coef Fsqd
_refine_ls_weighting_details 'calc w=1/[\s^2^(Fo^2^)+(0.0660P)^2^+0.0000P] where P=(Fo^2^+2Fc^2^)/3'
_refine_ls_weighting_scheme calc
_refine_ls_wR_factor_gt 0.1341
_refine_ls_wR_factor_ref 0.1428
_reflns_number_gt 8932
_reflns_number_total 12785
_reflns_threshold_expression >2sigma(I)
_cod_data_source_file C0DT01149E.TXT
_cod_data_source_block 10027
_cod_depositor_comments
;
The following automatic conversions were performed:
'_symmetry_cell_setting' value 'Triclinic' changed to 'triclinic'
according to '/home/saulius/struct/CIF-dictionaries/cif_core.dic'
dictionary named 'cif_core.dic' version 2.4.1 from 2010-06-29.

Automatic conversion script
Id: cif_fix_enum 1555 2011-01-17 13:19:09Z saulius 
;
_cod_original_sg_symbol_H-M P-1
_cod_original_formula_sum 'C31 H40.50 Cl I2 N4 Pd'
_cod_database_code 7014780

loop_
_symmetry_equiv_pos_as_xyz
'x, y, z'
'-x, -y, -z'

loop_
_atom_site_label
_atom_site_type_symbol
_atom_site_fract_x
_atom_site_fract_y
_atom_site_fract_z
_atom_site_U_iso_or_equiv
_atom_site_adp_type
_atom_site_occupancy
_atom_site_symmetry_multiplicity
_atom_site_calc_flag
_atom_site_refinement_flags
_atom_site_disorder_assembly
_atom_site_disorder_group
Pd1 Pd 0.40086(4) 0.78734(4) 0.05615(3) 0.03167(14) Uani 1 1 d . . .
I1 I 0.44111(5) 0.76693(4) 0.18807(3) 0.04559(15) Uani 1 1 d . . .
I2 I 0.34205(4) 0.79100(3) -0.06555(3) 0.04152(14) Uani 1 1 d . . .
N1 N 0.7255(5) 0.5141(4) 0.1352(3) 0.0363(14) Uani 1 1 d . . .
H1 H 0.6592 0.5151 0.1595 0.044 Uiso 1 1 calc R . .
N2 N 0.5501(4) 0.5763(4) 0.0603(3) 0.0291(12) Uani 1 1 d . . .
N3 N 0.3821(4) 0.5916(4) 0.1126(3) 0.0320(13) Uani 1 1 d . . .
N4 N 0.3619(5) 0.9415(4) 0.0272(3) 0.0336(13) Uani 1 1 d . . .
C1 C 0.4456(6) 0.6438(5) 0.0786(4) 0.0334(16) Uani 1 1 d . . .
C2 C 0.5507(6) 0.4823(5) 0.0827(4) 0.0351(16) Uani 1 1 d . . .
H2 H 0.6132 0.4224 0.0755 0.042 Uiso 1 1 calc R . .
C3 C 0.4466(6) 0.4916(5) 0.1165(4) 0.0364(17) Uani 1 1 d . . .
H3 H 0.4213 0.4393 0.1391 0.044 Uiso 1 1 calc R . .
C4 C 0.6494(5) 0.5954(5) 0.0215(4) 0.0303(15) Uani 1 1 d . . .
C5 C 0.6586(6) 0.6447(5) -0.0515(4) 0.0392(17) Uani 1 1 d . . .
H5 H 0.5957 0.6737 -0.0750 0.047 Uiso 1 1 calc R . .
C6 C 0.7575(6) 0.6534(5) -0.0920(4) 0.0383(17) Uani 1 1 d . . .
H6 H 0.7638 0.6873 -0.1430 0.046 Uiso 1 1 calc R . .
C7 C 0.8465(6) 0.6113(5) -0.0561(4) 0.0425(19) Uani 1 1 d . . .
H7 H 0.9160 0.6141 -0.0838 0.051 Uiso 1 1 calc R . .
C8 C 0.8381(6) 0.5654(5) 0.0183(4) 0.0385(17) Uani 1 1 d . . .
H8 H 0.9008 0.5387 0.0418 0.046 Uiso 1 1 calc R . .
C9 C 0.7388(6) 0.5576(5) 0.0595(4) 0.0321(16) Uani 1 1 d . . .
C10 C 0.2637(6) 0.6341(6) 0.1441(5) 0.050(2) Uani 1 1 d . . .
H10 H 0.2405 0.7072 0.1366 0.060 Uiso 1 1 calc R . .
C11 C 0.1979(7) 0.6142(7) 0.1013(6) 0.068(3) Uani 1 1 d . . .
H11A H 0.2246 0.6298 0.0466 0.102 Uiso 1 1 calc R . .
H11B H 0.1187 0.6556 0.1144 0.102 Uiso 1 1 calc R . .
H11C H 0.2083 0.5444 0.1154 0.102 Uiso 1 1 calc R . .
C12 C 0.2395(9) 0.5962(9) 0.2284(6) 0.090(4) Uani 1 1 d . . .
H12A H 0.2618 0.5244 0.2372 0.135 Uiso 1 1 calc R . .
H12B H 0.1597 0.6275 0.2485 0.135 Uiso 1 1 calc R . .
H12C H 0.2815 0.6120 0.2540 0.135 Uiso 1 1 calc R . .
C13 C 0.8153(6) 0.4673(5) 0.1758(4) 0.0366(17) Uani 1 1 d . . .
C14 C 0.8696(6) 0.3663(6) 0.1847(4) 0.0398(18) Uani 1 1 d . . .
C15 C 0.9547(7) 0.3211(6) 0.2258(5) 0.051(2) Uani 1 1 d . . .
H15 H 0.9940 0.2515 0.2317 0.061 Uiso 1 1 calc R . .
C16 C 0.9826(8) 0.3751(7) 0.2577(5) 0.058(2) Uani 1 1 d . . .
H16 H 1.0399 0.3430 0.2865 0.070 Uiso 1 1 calc R . .
C17 C 0.9273(8) 0.4762(7) 0.2481(5) 0.056(2) Uani 1 1 d . . .
H17 H 0.9480 0.5135 0.2697 0.067 Uiso 1 1 calc R . .
C18 C 0.8426(7) 0.5243(6) 0.2079(5) 0.048(2) Uani 1 1 d . . .
C19 C 0.7817(8) 0.6363(7) 0.1993(6) 0.069(3) Uani 1 1 d . . .
H19 H 0.7267 0.6574 0.1661 0.083 Uiso 1 1 calc R . .
C20 C 0.7170(10) 0.6678(9) 0.2765(7) 0.097(4) Uani 1 1 d . . .
H20A H 0.6666 0.6331 0.3007 0.146 Uiso 1 1 calc R . .
H20B H 0.6736 0.7392 0.2688 0.146 Uiso 1 1 calc R . .
H20C H 0.7695 0.6512 0.3092 0.146 Uiso 1 1 calc R . .
C21 C 0.8633(10) 0.6871(8) 0.1607(7) 0.090(4) Uani 1 1 d . . .
H21A H 0.9145 0.6716 0.1940 0.135 Uiso 1 1 calc R . .
H21B H 0.8219 0.7587 0.1503 0.135 Uiso 1 1 calc R . .
H21C H 0.9058 0.6635 0.1129 0.135 Uiso 1 1 calc R . .
C22 C 0.8422(6) 0.3025(6) 0.1508(5) 0.0444(19) Uani 1 1 d . . .
H22 H 0.7828 0.3481 0.1213 0.053 Uiso 1 1 calc R . .
C23 C 0.7920(7) 0.2378(6) 0.2146(5) 0.057(2) Uani 1 1 d . . .
H23A H 0.8468 0.1937 0.2463 0.086 Uiso 1 1 calc R . .
H23B H 0.7714 0.1983 0.1927 0.086 Uiso 1 1 calc R . .
H23C H 0.7255 0.2797 0.2455 0.086 Uiso 1 1 calc R . .
C24 C 0.9391(8) 0.2439(7) 0.0961(5) 0.067(3) Uani 1 1 d . . .
H24A H 0.9638 0.2893 0.0540 0.101 Uiso 1 1 calc R . .
H24B H 0.9158 0.2046 0.0763 0.101 Uiso 1 1 calc R . .
H24C H 1.0006 0.2000 0.1224 0.101 Uiso 1 1 calc R . .
C25 C 0.2910(6) 1.0031(5) 0.0746(4) 0.0387(17) Uani 1 1 d . . .
H25 H 0.2559 0.9777 0.1225 0.046 Uiso 1 1 calc R . .
C26 C 0.2672(6) 1.1050(6) 0.0549(5) 0.046(2) Uani 1 1 d . . .
H26 H 0.2153 1.1483 0.0887 0.055 Uiso 1 1 calc R . .
C27 C 0.3191(7) 1.1405(6) -0.0127(5) 0.047(2) Uani 1 1 d . . .
H27 H 0.3065 1.2087 -0.0257 0.057 Uiso 1 1 calc R . .
C28 C 0.3907(6) 1.0771(5) -0.0628(4) 0.0407(18) Uani 1 1 d . . .
H28 H 0.4249 1.1013 -0.1117 0.049 Uiso 1 1 calc R . .
C29 C 0.4107(6) 0.9788(5) -0.0400(4) 0.0395(17) Uani 1 1 d . . .
H29 H 0.4617 0.9347 -0.0735 0.047 Uiso 1 1 calc R . .
Pd1A Pd 0.99870(4) 0.88700(4) 0.31408(3) 0.03408(15) Uani 1 1 d . . .
I1A I 0.93294(5) 0.74171(4) 0.35879(3) 0.05415(17) Uani 1 1 d . . .
I2A I 1.09045(4) 1.01600(4) 0.27261(3) 0.04252(14) Uani 1 1 d . . .
N1A N 0.7615(5) 0.8526(4) 0.5755(3) 0.0390(14) Uani 1 1 d . . .
H1A H 0.8312 0.8210 0.5812 0.047 Uiso 1 1 calc R . .
N2A N 0.9324(5) 0.9068(4) 0.4764(3) 0.0336(13) Uani 1 1 d . . .
N3A N 1.1079(5) 0.8228(5) 0.4467(3) 0.0380(14) Uani 1 1 d . . .
N4A N 0.9721(5) 0.9079(4) 0.2053(3) 0.0356(14) Uani 1 1 d . . .
C1A C 1.0163(6) 0.8683(5) 0.4193(4) 0.0367(17) Uani 1 1 d . . .
C2A C 0.9760(6) 0.8812(6) 0.5407(4) 0.0383(17) Uani 1 1 d . . .
H2A H 0.9359 0.8981 0.5890 0.046 Uiso 1 1 calc R . .
C3A C 1.0837(7) 0.8290(6) 0.5226(4) 0.0446(19) Uani 1 1 d . . .
H3A H 1.1352 0.8007 0.5557 0.054 Uiso 1 1 calc R . .
C4A C 0.8190(6) 0.9658(5) 0.4710(4) 0.0339(16) Uani 1 1 d . . .
C5A C 0.7954(7) 1.0492(6) 0.4155(4) 0.0429(19) Uani 1 1 d . . .
H5A H 0.8547 1.0657 0.3822 0.051 Uiso 1 1 calc R . .
C6A C 0.6854(6) 1.1098(6) 0.4077(5) 0.0461(19) Uani 1 1 d . . .
H6A H 0.6687 1.1666 0.3691 0.055 Uiso 1 1 calc R . .
C7A C 0.6015(7) 1.0830(6) 0.4589(5) 0.049(2) Uani 1 1 d . . .
H7A H 0.5259 1.1238 0.4562 0.059 Uiso 1 1 calc R . .
C8A C 0.6255(6) 0.9991(6) 0.5132(4) 0.0412(18) Uani 1 1 d . . .
H8A H 0.5664 0.9825 0.5467 0.049 Uiso 1 1 calc R . .
C9A C 0.7342(6) 0.9385(6) 0.5199(4) 0.0391(17) Uani 1 1 d . . .
C10A C 1.2198(7) 0.7674(6) 0.4036(5) 0.053(2) Uani 1 1 d . . .
H10A H 1.2152 0.7865 0.3487 0.064 Uiso 1 1 calc R . .
C11A C 1.3049(7) 0.7989(8) 0.4123(5) 0.070(3) Uani 1 1 d . . .
H11D H 1.2784 0.8711 0.4005 0.106 Uiso 1 1 calc R . .
H11E H 1.3751 0.7704 0.3774 0.106 Uiso 1 1 calc R . .
H11F H 1.3169 0.7759 0.4646 0.106 Uiso 1 1 calc R . .
C12A C 1.2459(8) 0.6584(7) 0.4255(6) 0.078(3) Uani 1 1 d . . .
H12D H 1.2532 0.6365 0.4788 0.117 Uiso 1 1 calc R . .
H12E H 1.3159 0.6227 0.3934 0.117 Uiso 1 1 calc R . .
H12F H 1.1855 0.6448 0.4186 0.117 Uiso 1 1 calc R . .
C13A C 0.6793(6) 0.8142(5) 0.6237(4) 0.0403(18) Uani 1 1 d . . .
C14A C 0.6036(6) 0.8614(6) 0.6826(4) 0.0435(19) Uani 1 1 d . . .
C15A C 0.5289(7) 0.8207(6) 0.7290(5) 0.049(2) Uani 1 1 d . . .
H15A H 0.4756 0.8535 0.7686 0.059 Uiso 1 1 calc R . .
C16A C 0.5290(7) 0.7358(7) 0.7202(5) 0.058(2) Uani 1 1 d . . .
H16A H 0.4758 0.7102 0.7523 0.070 Uiso 1 1 calc R . .
C17A C 0.6089(8) 0.6863(6) 0.6629(5) 0.058(2) Uani 1 1 d . . .
H17A H 0.6129 0.6244 0.6584 0.070 Uiso 1 1 calc R . .
C18A C 0.6821(7) 0.7263(6) 0.6127(4) 0.047(2) Uani 1 1 d . . .
C19A C 0.7690(9) 0.6731(7) 0.5491(5) 0.067(3) Uani 1 1 d . . .
H19A H 0.7871 0.7244 0.5074 0.081 Uiso 1 1 calc R . .
C20A C 0.8778(10) 0.6016(9) 0.5779(7) 0.113(5) Uani 1 1 d . . .
H20D H 0.8614 0.5538 0.6218 0.169 Uiso 1 1 calc R . .
H20E H 0.9089 0.6394 0.5927 0.169 Uiso 1 1 calc R . .
H20F H 0.9318 0.5666 0.5374 0.169 Uiso 1 1 calc R . .
C21A C 0.7260(13) 0.6204(10) 0.5162(7) 0.118(5) Uani 1 1 d . . .
H21D H 0.6939 0.5790 0.5573 0.176 Uiso 1 1 calc R . .
H21E H 0.7875 0.5790 0.4821 0.176 Uiso 1 1 calc R . .
H21F H 0.6687 0.6691 0.4877 0.176 Uiso 1 1 calc R . .
C22A C 0.6035(7) 0.9529(6) 0.7008(5) 0.050(2) Uani 1 1 d . . .
H22A H 0.6547 0.9775 0.6581 0.059 Uiso 1 1 calc R . .
C23A C 0.6489(8) 0.9247(7) 0.7723(5) 0.068(3) Uani 1 1 d . . .
H23D H 0.5967 0.9060 0.8158 0.102 Uiso 1 1 calc R . .
H23E H 0.6586 0.9810 0.7801 0.102 Uiso 1 1 calc R . .
H23F H 0.7210 0.8688 0.7673 0.102 Uiso 1 1 calc R . .
C24A C 0.4893(9) 1.0367(7) 0.7093(6) 0.082(3) Uani 1 1 d . . .
H24D H 0.4360 1.0128 0.7478 0.123 Uiso 1 1 calc R . .
H24E H 0.4646 1.0605 0.6607 0.123 Uiso 1 1 calc R . .
H24F H 0.4936 1.0909 0.7248 0.123 Uiso 1 1 calc R . .
C25A C 1.0563(6) 0.8862(5) 0.1459(4) 0.0399(18) Uani 1 1 d . . .
H25A H 1.1299 0.8680 0.1522 0.048 Uiso 1 1 calc R . .
C26A C 1.0399(8) 0.8893(6) 0.0760(5) 0.054(2) Uani 1 1 d . . .
H26A H 1.1015 0.8709 0.0353 0.065 Uiso 1 1 calc R . .
C27A C 0.9346(8) 0.9190(6) 0.0656(5) 0.055(2) Uani 1 1 d . . .
H27A H 0.9216 0.9232 0.0174 0.066 Uiso 1 1 calc R . .
C28A C 0.8461(8) 0.9431(6) 0.1265(5) 0.054(2) Uani 1 1 d . . .
H28A H 0.7718 0.9637 0.1208 0.065 Uiso 1 1 calc R . .
C29A C 0.8687(7) 0.9365(6) 0.1956(5) 0.050(2) Uani 1 1 d . . .
H29A H 0.8086 0.9529 0.2375 0.060 Uiso 1 1 calc R . .

loop_
_atom_site_aniso_label
_atom_site_aniso_U_11
_atom_site_aniso_U_22
_atom_site_aniso_U_33
_atom_site_aniso_U_23
_atom_site_aniso_U_13
_atom_site_aniso_U_12
Pd1 0.0303(3) 0.0241(3) 0.0410(3) -0.0106(2) -0.0025(2) -0.0107(2)
I1 0.0611(3) 0.0406(3) 0.0403(3) -0.0117(2) -0.0053(2) -0.0246(3)
I2 0.0457(3) 0.0324(3) 0.0498(3) -0.0079(2) -0.0155(2) -0.0138(2)
N1 0.029(3) 0.040(4) 0.045(4) -0.005(3) -0.008(3) -0.019(3)
N2 0.029(3) 0.030(3) 0.035(3) -0.010(3) -0.004(2) -0.016(3)
N3 0.026(3) 0.033(3) 0.039(3) -0.010(3) -0.003(3) -0.012(3)
N4 0.032(3) 0.030(3) 0.036(3) -0.010(3) -0.001(3) -0.010(3)
C1 0.032(4) 0.032(4) 0.042(4) -0.020(3) -0.001(3) -0.013(3)
C2 0.041(4) 0.023(4) 0.045(4) -0.016(3) -0.009(3) -0.010(3)
C3 0.037(4) 0.024(4) 0.053(5) -0.006(3) -0.010(4) -0.016(3)
C4 0.030(4) 0.028(4) 0.036(4) -0.009(3) 0.000(3) -0.016(3)
C5 0.039(4) 0.031(4) 0.046(5) -0.012(3) -0.012(4) -0.007(3)
C6 0.044(4) 0.030(4) 0.040(4) -0.007(3) -0.004(4) -0.015(3)
C7 0.041(4) 0.037(4) 0.048(5) -0.011(4) 0.004(4) -0.020(4)
C8 0.033(4) 0.037(4) 0.049(5) -0.011(4) -0.010(3) -0.014(3)
C9 0.037(4) 0.026(4) 0.039(4) -0.010(3) -0.009(3) -0.013(3)
C10 0.028(4) 0.043(5) 0.079(6) -0.023(4) 0.008(4) -0.017(4)
C11 0.033(5) 0.061(6) 0.110(8) -0.021(6) -0.005(5) -0.021(4)
C12 0.069(7) 0.126(10) 0.056(7) -0.014(7) 0.012(5) -0.038(7)
C13 0.035(4) 0.042(4) 0.034(4) -0.008(3) -0.002(3) -0.018(3)
C14 0.040(4) 0.048(5) 0.039(4) -0.004(4) -0.014(3) -0.021(4)
C15 0.064(6) 0.039(5) 0.053(5) 0.003(4) -0.024(4) -0.022(4)
C16 0.066(6) 0.072(7) 0.053(5) -0.004(5) -0.026(5) -0.036(5)
C17 0.067(6) 0.059(6) 0.062(6) -0.015(5) -0.029(5) -0.029(5)
C18 0.056(5) 0.043(5) 0.050(5) -0.004(4) -0.016(4) -0.024(4)
C19 0.067(6) 0.055(6) 0.103(8) -0.038(6) -0.036(6) -0.012(5)
C20 0.093(9) 0.110(10) 0.106(9) -0.068(8) -0.016(7) -0.027(7)
C21 0.101(9) 0.062(7) 0.129(10) 0.011(7) -0.053(8) -0.049(7)
C22 0.046(5) 0.042(5) 0.055(5) -0.008(4) -0.026(4) -0.016(4)
C23 0.062(6) 0.054(5) 0.060(6) -0.006(5) -0.013(5) -0.028(5)
C24 0.061(6) 0.077(7) 0.064(6) -0.040(5) -0.002(5) -0.017(5)
C25 0.039(4) 0.029(4) 0.050(5) -0.013(4) -0.004(3) -0.013(3)
C26 0.043(4) 0.038(5) 0.059(5) -0.023(4) -0.003(4) -0.013(4)
C27 0.062(5) 0.026(4) 0.059(5) -0.005(4) -0.026(4) -0.015(4)
C28 0.047(5) 0.037(4) 0.040(4) 0.005(4) -0.011(4) -0.024(4)
C29 0.038(4) 0.041(4) 0.044(4) -0.011(4) -0.001(3) -0.022(4)
Pd1A 0.0352(3) 0.0391(3) 0.0300(3) -0.0108(2) -0.0028(2) -0.0157(3)
I1A 0.0706(4) 0.0607(4) 0.0470(3) -0.0150(3) -0.0016(3) -0.0425(3)
I2A 0.0472(3) 0.0463(3) 0.0375(3) -0.0112(2) 0.0010(2) -0.0247(2)
N1A 0.035(3) 0.034(3) 0.043(4) -0.001(3) -0.003(3) -0.015(3)
N2A 0.037(3) 0.035(3) 0.030(3) -0.013(3) 0.004(3) -0.017(3)
N3A 0.036(3) 0.048(4) 0.033(3) -0.007(3) -0.004(3) -0.021(3)
N4A 0.029(3) 0.035(3) 0.042(4) -0.009(3) -0.010(3) -0.009(3)
C1A 0.044(4) 0.042(4) 0.034(4) -0.013(3) -0.005(3) -0.023(4)
C2A 0.044(4) 0.051(5) 0.030(4) -0.009(3) -0.007(3) -0.027(4)
C3A 0.049(5) 0.057(5) 0.034(4) -0.006(4) -0.016(4) -0.022(4)
C4A 0.042(4) 0.032(4) 0.031(4) -0.010(3) 0.004(3) -0.021(3)
C5A 0.049(5) 0.046(5) 0.042(4) -0.015(4) 0.001(4) -0.027(4)
C6A 0.046(5) 0.049(5) 0.045(5) -0.001(4) -0.009(4) -0.024(4)
C7A 0.042(5) 0.044(5) 0.060(5) -0.006(4) -0.011(4) -0.017(4)
C8A 0.037(4) 0.046(5) 0.040(4) -0.003(4) -0.001(3) -0.022(4)
C9A 0.040(4) 0.044(4) 0.041(4) -0.013(4) -0.002(3) -0.024(4)
C10A 0.045(5) 0.052(5) 0.055(5) -0.015(4) -0.014(4) -0.006(4)
C11A 0.046(5) 0.102(8) 0.059(6) -0.029(6) 0.009(4) -0.028(5)
C12A 0.063(6) 0.075(7) 0.082(8) -0.027(6) -0.016(6) -0.005(6)
C13A 0.044(4) 0.032(4) 0.046(4) -0.010(4) -0.001(4) -0.019(4)
C14A 0.043(4) 0.040(4) 0.043(4) -0.007(4) 0.002(4) -0.019(4)
C15A 0.055(5) 0.050(5) 0.045(5) -0.011(4) 0.003(4) -0.030(4)
C16A 0.058(6) 0.068(6) 0.053(5) 0.006(5) -0.005(4) -0.042(5)
C17A 0.075(6) 0.043(5) 0.067(6) -0.004(5) -0.016(5) -0.035(5)
C18A 0.060(5) 0.043(5) 0.042(5) -0.001(4) -0.009(4) -0.029(4)
C19A 0.096(8) 0.050(6) 0.052(6) -0.014(5) 0.007(5) -0.034(6)
C20A 0.103(9) 0.096(9) 0.069(8) -0.020(7) 0.013(7) 0.010(8)
C21A 0.186(15) 0.113(10) 0.098(10) -0.048(8) -0.009(9) -0.092(11)
C22A 0.056(5) 0.051(5) 0.042(5) -0.013(4) 0.007(4) -0.028(4)
C23A 0.075(7) 0.081(7) 0.062(6) -0.023(5) 0.000(5) -0.044(6)
C24A 0.091(8) 0.063(7) 0.092(8) -0.040(6) -0.026(6) -0.009(6)
C25A 0.038(4) 0.044(5) 0.037(4) -0.009(4) -0.005(3) -0.016(4)
C26A 0.068(6) 0.055(5) 0.038(5) -0.013(4) -0.014(4) -0.018(5)
C27A 0.082(7) 0.046(5) 0.034(5) 0.003(4) -0.023(5) -0.023(5)
C28A 0.061(6) 0.043(5) 0.070(6) 0.003(4) -0.038(5) -0.022(4)
C29A 0.050(5) 0.053(5) 0.053(5) -0.010(4) -0.009(4) -0.026(4)

loop_
_atom_type_symbol
_atom_type_description
_atom_type_scat_dispersion_real
_atom_type_scat_dispersion_imag
_atom_type_scat_source
C C 0.0033 0.0016 'International Tables Vol C Tables 4.2.6.8 and 6.1.1.4'
H H 0.0000 0.0000 'International Tables Vol C Tables 4.2.6.8 and 6.1.1.4'
N N 0.0061 0.0033 'International Tables Vol C Tables 4.2.6.8 and 6.1.1.4'
Pd Pd -0.9988 1.0072 'International Tables Vol C Tables 4.2.6.8 and 6.1.1.4'
I I -0.4742 1.8119 'International Tables Vol C Tables 4.2.6.8 and 6.1.1.4'
Cl Cl 0.1484 0.1585 'International Tables Vol C Tables 4.2.6.8 and 6.1.1.4'

loop_
_geom_angle_atom_site_label_1
_geom_angle_atom_site_label_2
_geom_angle_atom_site_label_3
_geom_angle
_geom_angle_site_symmetry_1
_geom_angle_site_symmetry_3
_geom_angle_publ_flag
C1 Pd1 N4 176.5(3) . . ?
C1 Pd1 I1 85.4(2) . . ?
N4 Pd1 I1 95.52(15) . . ?
C1 Pd1 I2 88.7(2) . . ?
N4 Pd1 I2 90.74(15) . . ?
I1 Pd1 I2 170.99(3) . . ?
C9 N1 C13 122.8(6) . . ?
C9 N1 H1 118.6 . . ?
C13 N1 H1 118.6 . . ?
C1 N2 C2 110.2(5) . . ?
C1 N2 C4 127.2(6) . . ?
C2 N2 C4 122.5(6) . . ?
C1 N3 C3 110.1(6) . . ?
C1 N3 C10 124.6(6) . . ?
C3 N3 C10 125.2(6) . . ?
C25 N4 C29 118.4(6) . . ?
C25 N4 Pd1 121.9(5) . . ?
C29 N4 Pd1 119.6(5) . . ?
N3 C1 N2 105.5(6) . . ?
N3 C1 Pd1 128.6(5) . . ?
N2 C1 Pd1 125.8(5) . . ?
C3 C2 N2 106.8(6) . . ?
C3 C2 H2 126.6 . . ?
N2 C2 H2 126.6 . . ?
C2 C3 N3 107.3(6) . . ?
C2 C3 H3 126.4 . . ?
N3 C3 H3 126.4 . . ?
C5 C4 C9 120.5(6) . . ?
C5 C4 N2 120.9(6) . . ?
C9 C4 N2 118.5(6) . . ?
C4 C5 C6 121.4(7) . . ?
C4 C5 H5 119.3 . . ?
C6 C5 H5 119.3 . . ?
C7 C6 C5 117.8(7) . . ?
C7 C6 H6 121.1 . . ?
C5 C6 H6 121.1 . . ?
C8 C7 C6 122.1(7) . . ?
C8 C7 H7 119.0 . . ?
C6 C7 H7 119.0 . . ?
C7 C8 C9 120.3(7) . . ?
C7 C8 H8 119.9 . . ?
C9 C8 H8 119.9 . . ?
C8 C9 N1 122.4(6) . . ?
C8 C9 C4 117.7(7) . . ?
N1 C9 C4 119.9(6) . . ?
N3 C10 C12 111.1(7) . . ?
N3 C10 C11 110.0(7) . . ?
C12 C10 C11 111.9(8) . . ?
N3 C10 H10 107.9 . . ?
C12 C10 H10 107.9 . . ?
C11 C10 H10 107.9 . . ?
C10 C11 H11A 109.5 . . ?
C10 C11 H11B 109.5 . . ?
H11A C11 H11B 109.5 . . ?
C10 C11 H11C 109.5 . . ?
H11A C11 H11C 109.5 . . ?
H11B C11 H11C 109.5 . . ?
C10 C12 H12A 109.5 . . ?
C10 C12 H12B 109.5 . . ?
H12A C12 H12B 109.5 . . ?
C10 C12 H12C 109.5 . . ?
H12A C12 H12C 109.5 . . ?
H12B C12 H12C 109.5 . . ?
C14 C13 C18 121.7(7) . . ?
C14 C13 N1 118.5(6) . . ?
C18 C13 N1 119.8(7) . . ?
C13 C14 C15 118.3(7) . . ?
C13 C14 C22 123.0(7) . . ?
C15 C14 C22 118.6(7) . . ?
C16 C15 C14 121.1(8) . . ?
C16 C15 H15 119.5 . . ?
C14 C15 H15 119.5 . . ?
C15 C16 C17 119.7(8) . . ?
C15 C16 H16 120.1 . . ?
C17 C16 H16 120.1 . . ?
C18 C17 C16 121.3(7) . . ?
C18 C17 H17 119.3 . . ?
C16 C17 H17 119.3 . . ?
C17 C18 C13 117.9(7) . . ?
C17 C18 C19 120.0(7) . . ?
C13 C18 C19 122.0(7) . . ?
C18 C19 C21 110.5(8) . . ?
C18 C19 C20 111.2(9) . . ?
C21 C19 C20 111.1(8) . . ?
C18 C19 H19 108.0 . . ?
C21 C19 H19 108.0 . . ?
C20 C19 H19 108.0 . . ?
C19 C20 H20A 109.5 . . ?
C19 C20 H20B 109.5 . . ?
H20A C20 H20B 109.5 . . ?
C19 C20 H20C 109.5 . . ?
H20A C20 H20C 109.5 . . ?
H20B C20 H20C 109.5 . . ?
C19 C21 H21A 109.5 . . ?
C19 C21 H21B 109.5 . . ?
H21A C21 H21B 109.5 . . ?
C19 C21 H21C 109.5 . . ?
H21A C21 H21C 109.5 . . ?
H21B C21 H21C 109.5 . . ?
C24 C22 C14 113.7(7) . . ?
C24 C22 C23 112.8(7) . . ?
C14 C22 C23 109.3(7) . . ?
C24 C22 H22 106.9 . . ?
C14 C22 H22 106.9 . . ?
C23 C22 H22 106.9 . . ?
C22 C23 H23A 109.5 . . ?
C22 C23 H23B 109.5 . . ?
H23A C23 H23B 109.5 . . ?
C22 C23 H23C 109.5 . . ?
H23A C23 H23C 109.5 . . ?
H23B C23 H23C 109.5 . . ?
C22 C24 H24A 109.5 . . ?
C22 C24 H24B 109.5 . . ?
H24A C24 H24B 109.5 . . ?
C22 C24 H24C 109.5 . . ?
H24A C24 H24C 109.5 . . ?
H24B C24 H24C 109.5 . . ?
N4 C25 C26 121.2(7) . . ?
N4 C25 H25 119.4 . . ?
C26 C25 H25 119.4 . . ?
C27 C26 C25 119.2(7) . . ?
C27 C26 H26 120.4 . . ?
C25 C26 H26 120.4 . . ?
C26 C27 C28 119.8(7) . . ?
C26 C27 H27 120.1 . . ?
C28 C27 H27 120.1 . . ?
C29 C28 C27 118.0(7) . . ?
C29 C28 H28 121.0 . . ?
C27 C28 H28 121.0 . . ?
N4 C29 C28 123.3(7) . . ?
N4 C29 H29 118.3 . . ?
C28 C29 H29 118.3 . . ?
C1A Pd1A N4A 177.2(3) . . ?
C1A Pd1A I1A 87.7(2) . . ?
N4A Pd1A I1A 90.87(16) . . ?
C1A Pd1A I2A 89.3(2) . . ?
N4A Pd1A I2A 92.43(16) . . ?
I1A Pd1A I2A 172.43(3) . . ?
C9A N1A C13A 122.5(6) . . ?
C9A N1A H1A 118.7 . . ?
C13A N1A H1A 118.7 . . ?
C1A N2A C2A 108.4(6) . . ?
C1A N2A C4A 126.2(6) . . ?
C2A N2A C4A 125.4(6) . . ?
C1A N3A C3A 109.6(6) . . ?
C1A N3A C10A 125.0(6) . . ?
C3A N3A C10A 125.2(6) . . ?
C29A N4A C25A 118.8(7) . . ?
C29A N4A Pd1A 119.0(5) . . ?
C25A N4A Pd1A 122.0(5) . . ?
N3A C1A N2A 107.1(6) . . ?
N3A C1A Pd1A 128.3(5) . . ?
N2A C1A Pd1A 124.5(5) . . ?
C3A C2A N2A 107.4(6) . . ?
C3A C2A H2A 126.3 . . ?
N2A C2A H2A 126.3 . . ?
C2A C3A N3A 107.5(7) . . ?
C2A C3A H3A 126.3 . . ?
N3A C3A H3A 126.3 . . ?
C5A C4A C9A 120.9(7) . . ?
C5A C4A N2A 118.7(6) . . ?
C9A C4A N2A 120.4(7) . . ?
C4A C5A C6A 121.0(7) . . ?
C4A C5A H5A 119.5 . . ?
C6A C5A H5A 119.5 . . ?
C7A C6A C5A 117.1(8) . . ?
C7A C6A H6A 121.4 . . ?
C5A C6A H6A 121.4 . . ?
C8A C7A C6A 121.5(8) . . ?
C8A C7A H7A 119.2 . . ?
C6A C7A H7A 119.2 . . ?
C7A C8A C9A 121.2(7) . . ?
C7A C8A H8A 119.4 . . ?
C9A C8A H8A 119.4 . . ?
C8A C9A C4A 118.1(7) . . ?
C8A C9A N1A 122.6(6) . . ?
C4A C9A N1A 119.2(7) . . ?
N3A C10A C11A 110.2(7) . . ?
N3A C10A C12A 109.8(7) . . ?
C11A C10A C12A 115.2(8) . . ?
N3A C10A H10A 107.1 . . ?
C11A C10A H10A 107.1 . . ?
C12A C10A H10A 107.1 . . ?
C10A C11A H11D 109.5 . . ?
C10A C11A H11E 109.5 . . ?
H11D C11A H11E 109.5 . . ?
C10A C11A H11F 109.5 . . ?
H11D C11A H11F 109.5 . . ?
H11E C11A H11F 109.5 . . ?
C10A C12A H12D 109.5 . . ?
C10A C12A H12E 109.5 . . ?
H12D C12A H12E 109.5 . . ?
C10A C12A H12F 109.5 . . ?
H12D C12A H12F 109.5 . . ?
H12E C12A H12F 109.5 . . ?
C14A C13A C18A 121.0(7) . . ?
C14A C13A N1A 120.0(6) . . ?
C18A C13A N1A 118.9(7) . . ?
C15A C14A C13A 118.3(7) . . ?
C15A C14A C22A 118.7(7) . . ?
C13A C14A C22A 122.9(7) . . ?
C16A C15A C14A 122.4(8) . . ?
C16A C15A H15A 118.8 . . ?
C14A C15A H15A 118.8 . . ?
C15A C16A C17A 118.9(8) . . ?
C15A C16A H16A 120.5 . . ?
C17A C16A H16A 120.5 . . ?
C18A C17A C16A 120.9(8) . . ?
C18A C17A H17A 119.6 . . ?
C16A C17A H17A 119.6 . . ?
C17A C18A C13A 118.4(8) . . ?
C17A C18A C19A 121.2(7) . . ?
C13A C18A C19A 120.3(7) . . ?
C21A C19A C18A 112.5(9) . . ?
C21A C19A C20A 111.4(10) . . ?
C18A C19A C20A 110.1(8) . . ?
C21A C19A H19A 107.5 . . ?
C18A C19A H19A 107.5 . . ?
C20A C19A H19A 107.5 . . ?
C19A C20A H20D 109.5 . . ?
C19A C20A H20E 109.5 . . ?
H20D C20A H20E 109.5 . . ?
C19A C20A H20F 109.5 . . ?
H20D C20A H20F 109.5 . . ?
H20E C20A H20F 109.5 . . ?
C19A C21A H21D 109.5 . . ?
C19A C21A H21E 109.5 . . ?
H21D C21A H21E 109.5 . . ?
C19A C21A H21F 109.5 . . ?
H21D C21A H21F 109.5 . . ?
H21E C21A H21F 109.5 . . ?
C23A C22A C24A 109.9(7) . . ?
C23A C22A C14A 109.5(7) . . ?
C24A C22A C14A 113.5(7) . . ?
C23A C22A H22A 107.9 . . ?
C24A C22A H22A 107.9 . . ?
C14A C22A H22A 107.9 . . ?
C22A C23A H23D 109.5 . . ?
C22A C23A H23E 109.5 . . ?
H23D C23A H23E 109.5 . . ?
C22A C23A H23F 109.5 . . ?
H23D C23A H23F 109.5 . . ?
H23E C23A H23F 109.5 . . ?
C22A C24A H24D 109.5 . . ?
C22A C24A H24E 109.5 . . ?
H24D C24A H24E 109.5 . . ?
C22A C24A H24F 109.5 . . ?
H24D C24A H24F 109.5 . . ?
H24E C24A H24F 109.5 . . ?
N4A C25A C26A 122.1(7) . . ?
N4A C25A H25A 118.9 . . ?
C26A C25A H25A 118.9 . . ?
C27A C26A C25A 119.3(8) . . ?
C27A C26A H26A 120.3 . . ?
C25A C26A H26A 120.3 . . ?
C26A C27A C28A 119.2(8) . . ?
C26A C27A H27A 120.4 . . ?
C28A C27A H27A 120.4 . . ?
C29A C28A C27A 118.6(8) . . ?
C29A C28A H28A 120.7 . . ?
C27A C28A H28A 120.7 . . ?
N4A C29A C28A 122.0(8) . . ?
N4A C29A H29A 119.0 . . ?
C28A C29A H29A 119.0 . . ?

loop_
_geom_bond_atom_site_label_1
_geom_bond_atom_site_label_2
_geom_bond_distance
_geom_bond_site_symmetry_2
_geom_bond_publ_flag
Pd1 C1 1.957(7) . ?
Pd1 N4 2.121(6) . ?
Pd1 I1 2.5902(18) . ?
Pd1 I2 2.6063(17) . ?
N1 C9 1.385(9) . ?
N1 C13 1.435(9) . ?
N1 H1 0.8800 . ?
N2 C1 1.355(8) . ?
N2 C2 1.378(8) . ?
N2 C4 1.447(8) . ?
N3 C1 1.337(8) . ?
N3 C3 1.385(9) . ?
N3 C10 1.453(9) . ?
N4 C25 1.334(8) . ?
N4 C29 1.337(9) . ?
C2 C3 1.335(10) . ?
C2 H2 0.9500 . ?
C3 H3 0.9500 . ?
C4 C5 1.364(10) . ?
C4 C9 1.408(9) . ?
C5 C6 1.382(10) . ?
C5 H5 0.9500 . ?
C6 C7 1.373(10) . ?
C6 H6 0.9500 . ?
C7 C8 1.372(10) . ?
C7 H7 0.9500 . ?
C8 C9 1.385(10) . ?
C8 H8 0.9500 . ?
C10 C12 1.512(12) . ?
C10 C11 1.527(11) . ?
C10 H10 1.0000 . ?
C11 H11A 0.9800 . ?
C11 H11B 0.9800 . ?
C11 H11C 0.9800 . ?
C12 H12A 0.9800 . ?
C12 H12B 0.9800 . ?
C12 H12C 0.9800 . ?
C13 C14 1.375(10) . ?
C13 C18 1.401(10) . ?
C14 C15 1.390(10) . ?
C14 C22 1.516(9) . ?
C15 C16 1.367(11) . ?
C15 H15 0.9500 . ?
C16 C17 1.377(12) . ?
C16 H16 0.9500 . ?
C17 C18 1.376(11) . ?
C17 H17 0.9500 . ?
C18 C19 1.526(12) . ?
C19 C21 1.527(14) . ?
C19 C20 1.540(14) . ?
C19 H19 1.0000 . ?
C20 H20A 0.9800 . ?
C20 H20B 0.9800 . ?
C20 H20C 0.9800 . ?
C21 H21A 0.9800 . ?
C21 H21B 0.9800 . ?
C21 H21C 0.9800 . ?
C22 C24 1.511(11) . ?
C22 C23 1.526(11) . ?
C22 H22 1.0000 . ?
C23 H23A 0.9800 . ?
C23 H23B 0.9800 . ?
C23 H23C 0.9800 . ?
C24 H24A 0.9800 . ?
C24 H24B 0.9800 . ?
C24 H24C 0.9800 . ?
C25 C26 1.406(10) . ?
C25 H25 0.9500 . ?
C26 C27 1.351(11) . ?
C26 H26 0.9500 . ?
C27 C28 1.386(11) . ?
C27 H27 0.9500 . ?
C28 C29 1.368(10) . ?
C28 H28 0.9500 . ?
C29 H29 0.9500 . ?
Pd1A C1A 1.981(7) . ?
Pd1A N4A 2.086(6) . ?
Pd1A I1A 2.5889(16) . ?
Pd1A I2A 2.6054(15) . ?
N1A C9A 1.409(9) . ?
N1A C13A 1.450(9) . ?
N1A H1A 0.8800 . ?
N2A C1A 1.358(9) . ?
N2A C2A 1.381(9) . ?
N2A C4A 1.426(9) . ?
N3A C1A 1.310(9) . ?
N3A C3A 1.384(9) . ?
N3A C10A 1.491(10) . ?
N4A C29A 1.331(9) . ?
N4A C25A 1.338(9) . ?
C2A C3A 1.319(10) . ?
C2A H2A 0.9500 . ?
C3A H3A 0.9500 . ?
C4A C5A 1.380(10) . ?
C4A C9A 1.392(9) . ?
C5A C6A 1.402(11) . ?
C5A H5A 0.9500 . ?
C6A C7A 1.393(11) . ?
C6A H6A 0.9500 . ?
C7A C8A 1.373(11) . ?
C7A H7A 0.9500 . ?
C8A C9A 1.381(10) . ?
C8A H8A 0.9500 . ?
C10A C11A 1.498(12) . ?
C10A C12A 1.504(12) . ?
C10A H10A 1.0000 . ?
C11A H11D 0.9800 . ?
C11A H11E 0.9800 . ?
C11A H11F 0.9800 . ?
C12A H12D 0.9800 . ?
C12A H12E 0.9800 . ?
C12A H12F 0.9800 . ?
C13A C14A 1.389(10) . ?
C13A C18A 1.398(10) . ?
C14A C15A 1.383(11) . ?
C14A C22A 1.530(10) . ?
C15A C16A 1.353(11) . ?
C15A H15A 0.9500 . ?
C16A C17A 1.399(12) . ?
C16A H16A 0.9500 . ?
C17A C18A 1.385(11) . ?
C17A H17A 0.9500 . ?
C18A C19A 1.535(12) . ?
C19A C21A 1.507(13) . ?
C19A C20A 1.550(15) . ?
C19A H19A 1.0000 . ?
C20A H20D 0.9800 . ?
C20A H20E 0.9800 . ?
C20A H20F 0.9800 . ?
C21A H21D 0.9800 . ?
C21A H21E 0.9800 . ?
C21A H21F 0.9800 . ?
C22A C23A 1.513(12) . ?
C22A C24A 1.521(12) . ?
C22A H22A 1.0000 . ?
C23A H23D 0.9800 . ?
C23A H23E 0.9800 . ?
C23A H23F 0.9800 . ?
C24A H24D 0.9800 . ?
C24A H24E 0.9800 . ?
C24A H24F 0.9800 . ?
C25A C26A 1.376(11) . ?
C25A H25A 0.9500 . ?
C26A C27A 1.357(12) . ?
C26A H26A 0.9500 . ?
C27A C28A 1.390(12) . ?
C27A H27A 0.9500 . ?
C28A C29A 1.382(11) . ?
C28A H28A 0.9500 . ?
C29A H29A 0.9500 . ?

loop_
_geom_torsion_atom_site_label_1
_geom_torsion_atom_site_label_2
_geom_torsion_atom_site_label_3
_geom_torsion_atom_site_label_4
_geom_torsion
_geom_torsion_site_symmetry_1
_geom_torsion_site_symmetry_2
_geom_torsion_site_symmetry_3
_geom_torsion_site_symmetry_4
_geom_torsion_publ_flag
I1 Pd1 N4 C25 -48.9(5) . . . . ?
I2 Pd1 N4 C25 124.6(5) . . . . ?
I1 Pd1 N4 C29 130.1(5) . . . . ?
I2 Pd1 N4 C29 -56.4(5) . . . . ?
C3 N3 C1 N2 0.7(8) . . . . ?
C10 N3 C1 N2 177.8(6) . . . . ?
C3 N3 C1 Pd1 179.3(5) . . . . ?
C10 N3 C1 Pd1 -3.6(10) . . . . ?
C2 N2 C1 N3 0.4(8) . . . . ?
C4 N2 C1 N3 179.1(6) . . . . ?
C2 N2 C1 Pd1 -178.2(5) . . . . ?
C4 N2 C1 Pd1 0.5(10) . . . . ?
I1 Pd1 C1 N3 90.5(6) . . . . ?
I2 Pd1 C1 N3 -82.6(6) . . . . ?
I1 Pd1 C1 N2 -91.2(6) . . . . ?
I2 Pd1 C1 N2 95.7(6) . . . . ?
C1 N2 C2 C3 -1.4(8) . . . . ?
C4 N2 C2 C3 179.9(6) . . . . ?
N2 C2 C3 N3 1.7(8) . . . . ?
C1 N3 C3 C2 -1.5(8) . . . . ?
C10 N3 C3 C2 -178.6(7) . . . . ?
C1 N2 C4 C5 -64.0(9) . . . . ?
C2 N2 C4 C5 114.6(7) . . . . ?
C1 N2 C4 C9 119.2(7) . . . . ?
C2 N2 C4 C9 -62.2(8) . . . . ?
C9 C4 C5 C6 4.4(10) . . . . ?
N2 C4 C5 C6 -172.3(6) . . . . ?
C4 C5 C6 C7 -0.5(10) . . . . ?
C5 C6 C7 C8 -2.6(11) . . . . ?
C6 C7 C8 C9 1.8(11) . . . . ?
C7 C8 C9 N1 -178.4(6) . . . . ?
C7 C8 C9 C4 2.0(10) . . . . ?
C13 N1 C9 C8 -4.6(10) . . . . ?
C13 N1 C9 C4 175.1(6) . . . . ?
C5 C4 C9 C8 -5.0(10) . . . . ?
N2 C4 C9 C8 171.8(6) . . . . ?
C5 C4 C9 N1 175.3(6) . . . . ?
N2 C4 C9 N1 -7.9(9) . . . . ?
C1 N3 C10 C12 -119.3(9) . . . . ?
C3 N3 C10 C12 57.4(10) . . . . ?
C1 N3 C10 C11 116.2(8) . . . . ?
C3 N3 C10 C11 -67.1(10) . . . . ?
C9 N1 C13 C14 -98.2(8) . . . . ?
C9 N1 C13 C18 84.4(9) . . . . ?
C18 C13 C14 C15 -1.0(11) . . . . ?
N1 C13 C14 C15 -178.4(7) . . . . ?
C18 C13 C14 C22 180.0(7) . . . . ?
N1 C13 C14 C22 2.6(11) . . . . ?
C13 C14 C15 C16 1.2(12) . . . . ?
C22 C14 C15 C16 -179.8(8) . . . . ?
C14 C15 C16 C17 -1.2(14) . . . . ?
C15 C16 C17 C18 1.2(14) . . . . ?
C16 C17 C18 C13 -1.0(13) . . . . ?
C16 C17 C18 C19 179.0(9) . . . . ?
C14 C13 C18 C17 0.9(12) . . . . ?
N1 C13 C18 C17 178.3(7) . . . . ?
C14 C13 C18 C19 -179.1(8) . . . . ?
N1 C13 C18 C19 -1.7(12) . . . . ?
C17 C18 C19 C21 58.9(12) . . . . ?
C13 C18 C19 C21 -121.1(9) . . . . ?
C17 C18 C19 C20 -64.9(11) . . . . ?
C13 C18 C19 C20 115.1(9) . . . . ?
C13 C14 C22 C24 119.9(9) . . . . ?
C15 C14 C22 C24 -59.1(10) . . . . ?
C13 C14 C22 C23 -113.1(8) . . . . ?
C15 C14 C22 C23 67.9(9) . . . . ?
C29 N4 C25 C26 0.2(11) . . . . ?
Pd1 N4 C25 C26 179.1(5) . . . . ?
N4 C25 C26 C27 -1.4(12) . . . . ?
C25 C26 C27 C28 3.0(12) . . . . ?
C26 C27 C28 C29 -3.3(11) . . . . ?
C25 N4 C29 C28 -0.6(11) . . . . ?
Pd1 N4 C29 C28 -179.6(6) . . . . ?
C27 C28 C29 N4 2.2(11) . . . . ?
C1A Pd1A N4A C29A 6(5) . . . . ?
I1A Pd1A N4A C29A 65.0(5) . . . . ?
I2A Pd1A N4A C29A -121.8(5) . . . . ?
I1A Pd1A N4A C25A -109.8(5) . . . . ?
I2A Pd1A N4A C25A 63.4(5) . . . . ?
C3A N3A C1A N2A 1.7(8) . . . . ?
C10A N3A C1A N2A 178.1(6) . . . . ?
C3A N3A C1A Pd1A 178.4(5) . . . . ?
C10A N3A C1A Pd1A -5.2(11) . . . . ?
C2A N2A C1A N3A -1.3(8) . . . . ?
C4A N2A C1A N3A 177.3(6) . . . . ?
C2A N2A C1A Pd1A -178.1(5) . . . . ?
C4A N2A C1A Pd1A 0.5(9) . . . . ?
I1A Pd1A C1A N3A 100.3(6) . . . . ?
I2A Pd1A C1A N3A -72.8(6) . . . . ?
I1A Pd1A C1A N2A -83.6(6) . . . . ?
I2A Pd1A C1A N2A 103.4(6) . . . . ?
C1A N2A C2A C3A 0.3(8) . . . . ?
C4A N2A C2A C3A -178.3(6) . . . . ?
N2A C2A C3A N3A 0.7(8) . . . . ?
C1A N3A C3A C2A -1.6(9) . . . . ?
C10A N3A C3A C2A -177.9(7) . . . . ?
C1A N2A C4A C5A -53.7(9) . . . . ?
C2A N2A C4A C5A 124.6(7) . . . . ?
C1A N2A C4A C9A 125.2(7) . . . . ?
C2A N2A C4A C9A -56.5(9) . . . . ?
C9A C4A C5A C6A 1.1(11) . . . . ?
N2A C4A C5A C6A 180.0(6) . . . . ?
C4A C5A C6A C7A 1.1(11) . . . . ?
C5A C6A C7A C8A -2.1(12) . . . . ?
C6A C7A C8A C9A 0.9(12) . . . . ?
C7A C8A C9A C4A 1.3(11) . . . . ?
C7A C8A C9A N1A 179.2(7) . . . . ?
C5A C4A C9A C8A -2.3(10) . . . . ?
N2A C4A C9A C8A 178.8(6) . . . . ?
C5A C4A C9A N1A 179.7(6) . . . . ?
N2A C4A C9A N1A 0.8(10) . . . . ?
C13A N1A C9A C8A 8.0(10) . . . . ?
C13A N1A C9A C4A -174.0(6) . . . . ?
C1A N3A C10A C11A 130.8(8) . . . . ?
C3A N3A C10A C11A -53.4(10) . . . . ?
C1A N3A C10A C12A -101.3(9) . . . . ?
C3A N3A C10A C12A 74.5(10) . . . . ?
C9A N1A C13A C14A -74.3(10) . . . . ?
C9A N1A C13A C18A 109.6(8) . . . . ?
C18A C13A C14A C15A -1.7(12) . . . . ?
N1A C13A C14A C15A -177.8(7) . . . . ?
C18A C13A C14A C22A 174.9(8) . . . . ?
N1A C13A C14A C22A -1.1(12) . . . . ?
C13A C14A C15A C16A 1.7(13) . . . . ?
C22A C14A C15A C16A -175.1(8) . . . . ?
C14A C15A C16A C17A 1.2(14) . . . . ?
C15A C16A C17A C18A -4.2(14) . . . . ?
C16A C17A C18A C13A 4.2(13) . . . . ?
C16A C17A C18A C19A -179.2(9) . . . . ?
C14A C13A C18A C17A -1.2(13) . . . . ?
N1A C13A C18A C17A 174.9(7) . . . . ?
C14A C13A C18A C19A -177.8(8) . . . . ?
N1A C13A C18A C19A -1.7(12) . . . . ?
C17A C18A C19A C21A 36.0(13) . . . . ?
C13A C18A C19A C21A -147.4(9) . . . . ?
C17A C18A C19A C20A -88.9(11) . . . . ?
C13A C18A C19A C20A 87.7(11) . . . . ?
C15A C14A C22A C23A 70.3(10) . . . . ?
C13A C14A C22A C23A -106.4(9) . . . . ?
C15A C14A C22A C24A -52.9(11) . . . . ?
C13A C14A C22A C24A 130.5(9) . . . . ?
C29A N4A C25A C26A -2.2(11) . . . . ?
Pd1A N4A C25A C26A 172.6(6) . . . . ?
N4A C25A C26A C27A 2.6(12) . . . . ?
C25A C26A C27A C28A -1.6(13) . . . . ?
C26A C27A C28A C29A 0.4(12) . . . . ?
C25A N4A C29A C28A 0.9(11) . . . . ?
Pd1A N4A C29A C28A -174.0(6) . . . . ?
C27A C28A C29A N4A 0.0(12) . . . . ?
